data_7249980
loop_
_publ_author_name
'Zu, Zhi-fei'
'Liang, Ju-ju'
'Chang, Zhi-han'
'Lin, Yu-chun'
'Wang, Xiu-li'

_publ_section_title
;
 Triazole-derivatized ligand-directed diverse structures and
 polyaniline-assisted capacitive performances of two new Anderson-type
 [AlMo6(OH)6O18]3&#x2212;-based metal--organic complexes
;
_journal_issue 13
_journal_name_full CrystEngComm
_journal_page_first 1904
_journal_page_last 1909
_journal_paper_doi 10.1039/D5CE00049A
_journal_volume 27
_journal_year 2025
_chemical_formula_moiety 'C18 H24 Al Mo6 N14 O30 Zn2, 8(H2 O)'
_chemical_formula_sum 'C18 H40 Al Mo6 N14 O38 Zn2'
_chemical_formula_weight 1794.00
_space_group_crystal_system triclinic
_space_group_IT_number 2
_space_group_name_Hall '-P 1'
_space_group_name_H-M_alt 'P -1'
_atom_sites_solution_hydrogens mixed
_atom_sites_solution_primary dual
_audit_creation_date 2022-11-22
_audit_creation_method
;
Olex2 1.3-alpha
(compiled 2020.11.12 svn.r5f609507 for OlexSys, GUI svn.r6408)
;
_audit_update_record
;
2022-11-28 deposited with the CCDC.	2025-02-18 downloaded from the CCDC.
;
_cell_angle_alpha 106.3760(10)
_cell_angle_beta 108.6710(10)
_cell_angle_gamma 105.3670(10)
_cell_formula_units_Z 1
_cell_length_a 10.8713(4)
_cell_length_b 11.0969(4)
_cell_length_c 12.3276(5)
_cell_measurement_reflns_used 9783
_cell_measurement_temperature 296.15
_cell_measurement_theta_max 25.127
_cell_measurement_theta_min 1.628
_cell_volume 1244.23(8)
_computing_cell_refinement 'SAINT+ Ver. 2016.5-0 (Bruker-AXS, 2016)'
_computing_data_collection 'APEX3 Ver. 2016.5-0 (Bruker-AXS, 2016)'
_computing_data_reduction 'SAINT+ Ver. 2016.5-0 (Bruker-AXS, 2016)'
_computing_molecular_graphics 'OLEX2 (Dolomanov et al., 2009)'
_computing_publication_material 'OLEX2 (Dolomanov et al., 2009)'
_computing_structure_refinement 'XL (Sheldrick, 2015b)'
_computing_structure_solution 'XT (Sheldrick, 2015a)'
_diffrn_ambient_temperature 296.15
_diffrn_detector 'charge-coupled device (CCD) area detector'
_diffrn_detector_area_resol_mean 7.9
_diffrn_detector_type 'Bruker APEX II'
_diffrn_measured_fraction_theta_full 0.996
_diffrn_measured_fraction_theta_max 0.995
_diffrn_measurement_device 'three-circle diffractometer'
_diffrn_measurement_device_type 'Bruker APEX II Quazar'
_diffrn_measurement_method '0.5\% \w and 0.5\% \f scans'
_diffrn_radiation_collimation 'focusing mirrors'
_diffrn_radiation_detector 'Bruker APEX II'
_diffrn_radiation_monochromator 'mirror optics'
_diffrn_radiation_probe x-ray
_diffrn_radiation_type 'Mo K\a'
_diffrn_radiation_wavelength 0.71073
_diffrn_radiation_xray_symbol K-L~3~
_diffrn_reflns_av_R_equivalents 0.0382
_diffrn_reflns_av_unetI/netI 0.0247
_diffrn_reflns_Laue_measured_fraction_full 0.996
_diffrn_reflns_Laue_measured_fraction_max 0.995
_diffrn_reflns_limit_h_max 13
_diffrn_reflns_limit_h_min -13
_diffrn_reflns_limit_k_max 13
_diffrn_reflns_limit_k_min -13
_diffrn_reflns_limit_l_max 15
_diffrn_reflns_limit_l_min -15
_diffrn_reflns_number 46072
_diffrn_reflns_point_group_measured_fraction_full 0.996
_diffrn_reflns_point_group_measured_fraction_max 0.995
_diffrn_reflns_theta_full 25.242
_diffrn_reflns_theta_max 26.067
_diffrn_reflns_theta_min 2.078
_diffrn_source 'microfocus sealed X-ray tube'
_diffrn_source_current 1.4
_diffrn_source_power 0.07
_diffrn_source_type 'Incoatec I\ms'
_diffrn_source_voltage 50.0
_diffrn_standards_number 0
_exptl_absorpt_coefficient_mu 2.547
_exptl_absorpt_correction_T_max 0.87
_exptl_absorpt_correction_T_min 0.86
_exptl_absorpt_correction_type multi-scan
_exptl_absorpt_process_details
;
SADABS-2016/2 (Krause et al., 2015) was used for absorption correction.
;
_exptl_crystal_colour green
_exptl_crystal_colour_primary green
_exptl_crystal_density_diffrn 2.394
_exptl_crystal_density_method 'not measured'
_exptl_crystal_description block
_exptl_crystal_F_000 875
_exptl_crystal_size_max 0.24
_exptl_crystal_size_mid 0.22
_exptl_crystal_size_min 0.2
_refine_diff_density_max 0.781
_refine_diff_density_min -0.990
_refine_diff_density_rms 0.109
_refine_ls_extinction_method none
_refine_ls_goodness_of_fit_ref 1.051
_refine_ls_hydrogen_treatment mixed
_refine_ls_matrix_type full
_refine_ls_number_parameters 377
_refine_ls_number_reflns 4911
_refine_ls_number_restraints 0
_refine_ls_restrained_S_all 1.051
_refine_ls_R_factor_all 0.0274
_refine_ls_R_factor_gt 0.0250
_refine_ls_shift/su_max 0.001
_refine_ls_shift/su_mean 0.000
_refine_ls_structure_factor_coef Fsqd
_refine_ls_weighting_details 'w=1/[\s^2^(Fo^2^)+(0.0271P)^2^+3.2126P] where P=(Fo^2^+2Fc^2^)/3'
_refine_ls_weighting_scheme calc
_refine_ls_wR_factor_gt 0.0652
_refine_ls_wR_factor_ref 0.0676
_reflns_Friedel_coverage 0.000
_reflns_number_gt 4578
_reflns_number_total 4911
_reflns_threshold_expression 'I > 2\s(I)'
_cod_data_source_file d5ce00049a2.cif
_cod_data_source_block 6
_cod_depositor_comments 'Adding full bibliography for 7249980--7249981.cif.'
_cod_original_cell_volume 1244.22(8)
_cod_database_code 7249980
_shelx_shelxl_version_number 2018/3
_shelx_space_group_comment
;
The symmetry employed for this shelxl refinement is uniquely defined
by the following loop, which should always be used as a source of
symmetry information in preference to the above space-group names.
They are only intended as comments.
;
_olex2_refinement_description
;
1. Fixed Uiso
 At 1.2 times of:
  All C(H) groups
 At 1.5 times of:
  All O(H,H) groups
2.a Free rotating group:
 O16(H16A,H16B), O15(H15A,H15B), O14(H14A,H14B), O17(H17A,H17B)
2.b Rotating group:
 O3W(H3WA,H3WB), O2W(H2WA,H2WB), O1W(H1WA,H1WB)
2.c Aromatic/amide H refined with riding coordinates:
 C9(H9), C4(H4), C1(H1), C2(H2), C3(H3)
;
_olex2_submission_special_instructions 'No special instructions were received'

loop_
_space_group_symop_operation_xyz
'x, y, z'
'-x, -y, -z'

loop_
_atom_site_label
_atom_site_type_symbol
_atom_site_fract_x
_atom_site_fract_y
_atom_site_fract_z
_atom_site_U_iso_or_equiv
_atom_site_adp_type
_atom_site_occupancy
_atom_site_site_symmetry_order
_atom_site_calc_flag
_atom_site_refinement_flags_posn
_atom_site_refinement_flags_adp
_atom_site_refinement_flags_occupancy
_atom_site_disorder_assembly
_atom_site_disorder_group
Mo1 Mo 0.79165(3) 0.43144(3) 0.64001(2) 0.02092(8) Uani 1 1 d . . . . .
Mo2 Mo 0.72767(3) 0.20926(2) 0.36572(2) 0.01980(7) Uani 1 1 d . . . . .
Mo3 Mo 0.93010(3) 0.27969(2) 0.22240(2) 0.02182(8) Uani 1 1 d . . . . .
Zn1 Zn 0.40967(4) 0.20376(4) 0.13436(4) 0.03000(10) Uani 1 1 d . . . . .
Al1 Al 1.000000 0.500000 0.500000 0.0140(2) Uani 1 2 d S . P . .
O8 O 0.6992(3) 0.0840(2) 0.4193(2) 0.0320(5) Uani 1 1 d . . . . .
O5 O 0.8454(2) 0.39773(19) 0.34162(18) 0.0182(4) Uani 1 1 d . . . . .
O1 O 0.5815(2) 0.1576(2) 0.2277(2) 0.0289(5) Uani 1 1 d . . . . .
O13 O 0.7586(3) 0.3005(3) 0.6870(2) 0.0353(5) Uani 1 1 d . . . . .
O9 O 0.6722(2) 0.3354(2) 0.4631(2) 0.0234(4) Uani 1 1 d . . . . .
O11 O 0.6905(3) 0.5167(3) 0.6741(2) 0.0361(6) Uani 1 1 d . . . . .
O4 O 0.8596(2) 0.1698(2) 0.3054(2) 0.0237(4) Uani 1 1 d . . . . .
O7 O 0.9211(2) 0.35606(19) 0.54289(18) 0.0183(4) Uani 1 1 d . . . . .
O6 O 1.0986(2) 0.4124(2) 0.42485(18) 0.0191(4) Uani 1 1 d . . . . .
O3W O 0.4020(3) 0.2758(3) 0.3106(2) 0.0330(5) Uani 1 1 d . . . . .
H3WA H 0.483342 0.301433 0.368934 0.050 Uiso 1 1 d R U . . .
H3WB H 0.385310 0.347841 0.321123 0.050 Uiso 1 1 d R U . . .
O2W O 0.2667(3) 0.0206(3) 0.1068(3) 0.0455(7) Uani 1 1 d . . . . .
H2WA H 0.296102 0.003218 0.171176 0.068 Uiso 1 1 d R U . . .
H2WB H 0.265089 -0.043996 0.048368 0.068 Uiso 1 1 d R U . . .
O2 O 0.7811(3) 0.2192(3) 0.0855(2) 0.0368(6) Uani 1 1 d . . . . .
O12 O 0.9739(2) 0.5475(2) 0.7738(2) 0.0253(4) Uani 1 1 d . . . . .
O3 O 1.0300(3) 0.1927(3) 0.1898(2) 0.0365(6) Uani 1 1 d . . . . .
O1W O 0.4149(4) 0.1017(4) -0.0354(3) 0.0731(11) Uani 1 1 d . . . . .
H1WA H 0.335304 0.083782 -0.120320 0.110 Uiso 1 1 d R U . . .
H1WB H 0.401728 0.000107 -0.060422 0.110 Uiso 1 1 d R U . . .
N7 N 0.9200(3) 0.7624(3) 0.3444(3) 0.0264(5) Uani 1 1 d . . . . .
N2 N 0.5316(3) 0.4058(3) 0.1667(3) 0.0291(6) Uani 1 1 d . . . . .
N6 N 0.9047(3) 0.9434(3) 0.3155(3) 0.0319(6) Uani 1 1 d . . . . .
N4 N 0.5302(3) 0.6011(3) 0.1575(3) 0.0294(6) Uani 1 1 d . . . . .
N5 N 0.7710(3) 0.8488(3) 0.2530(3) 0.0315(6) Uani 1 1 d . . . . .
N1 N 0.2517(3) 0.2682(3) 0.0445(3) 0.0292(6) Uani 1 1 d . . . . .
N3 N 0.6687(3) 0.4991(3) 0.2290(3) 0.0294(6) Uani 1 1 d . . . . .
C9 C 0.9914(4) 0.8916(3) 0.3691(3) 0.0288(7) Uani 1 1 d . . . . .
H9 H 1.088080 0.938902 0.416979 0.035 Uiso 1 1 calc R U . . .
C8 C 0.7858(3) 0.7418(3) 0.2734(3) 0.0241(6) Uani 1 1 d . . . . .
C6 C 0.4523(3) 0.4701(3) 0.1266(3) 0.0266(6) Uani 1 1 d . . . . .
C7 C 0.6633(3) 0.6139(3) 0.2210(3) 0.0253(6) Uani 1 1 d . . . . .
C5 C 0.2989(3) 0.3979(3) 0.0562(3) 0.0271(6) Uani 1 1 d . . . . .
C4 C 0.2112(4) 0.4565(4) 0.0042(3) 0.0370(8) Uani 1 1 d . . . . .
H4 H 0.246988 0.547191 0.015095 0.044 Uiso 1 1 calc R U . . .
C1 C 0.1130(4) 0.1929(4) -0.0211(3) 0.0372(8) Uani 1 1 d . . . . .
H1 H 0.078570 0.103044 -0.029256 0.045 Uiso 1 1 calc R U . . .
C2 C 0.0199(4) 0.2435(5) -0.0765(4) 0.0434(9) Uani 1 1 d . . . . .
H2 H -0.075678 0.188288 -0.122124 0.052 Uiso 1 1 calc R U . . .
C3 C 0.0688(4) 0.3762(5) -0.0643(4) 0.0434(9) Uani 1 1 d . . . . .
H3 H 0.006914 0.411723 -0.101578 0.052 Uiso 1 1 calc R U . . .
O16 O 0.2011(4) 0.2133(4) 0.4407(3) 0.0551(8) Uani 1 1 d G . . . .
H16A H 0.280975 0.276847 0.491722 0.083 Uiso 1 1 d G U . . .
H16B H 0.208125 0.186441 0.372041 0.083 Uiso 1 1 d G U . . .
O15 O 0.4353(4) 0.1642(4) 0.5663(4) 0.0779(12) Uani 1 1 d G . . . .
H15A H 0.522757 0.211373 0.612140 0.117 Uiso 1 1 d G U . . .
H15B H 0.404128 0.109155 0.596274 0.117 Uiso 1 1 d G U . . .
O14 O 0.6687(5) 0.0351(4) 0.6864(4) 0.0846(13) Uani 1 1 d G . . . .
H14A H 0.715853 0.104742 0.679564 0.127 Uiso 1 1 d G U . . .
H14B H 0.618567 -0.023386 0.611517 0.127 Uiso 1 1 d G U . . .
O17 O 0.4227(8) 0.7976(7) 0.1372(6) 0.125(2) Uani 1 1 d G . . . .
H17A H 0.448666 0.848219 0.213134 0.187 Uiso 1 1 d G U . . .
H17B H 0.447948 0.732008 0.140326 0.187 Uiso 1 1 d G U . . .
H6 H 0.922(5) 1.015(5) 0.325(4) 0.040(12) Uiso 1 1 d . . . . .

loop_
_atom_site_aniso_label
_atom_site_aniso_U_11
_atom_site_aniso_U_22
_atom_site_aniso_U_33
_atom_site_aniso_U_23
_atom_site_aniso_U_13
_atom_site_aniso_U_12
Mo1 0.02346(14) 0.01956(13) 0.02299(13) 0.00965(10) 0.01251(11) 0.00872(10)
Mo2 0.01974(13) 0.01363(12) 0.02387(13) 0.00715(10) 0.00785(10) 0.00560(10)
Mo3 0.02728(14) 0.01603(13) 0.02018(13) 0.00486(10) 0.01037(11) 0.00788(10)
Zn1 0.0284(2) 0.0261(2) 0.0307(2) 0.01014(16) 0.00953(16) 0.00867(16)
Al1 0.0165(5) 0.0110(5) 0.0158(5) 0.0056(4) 0.0077(4) 0.0060(4)
O8 0.0350(13) 0.0226(11) 0.0418(13) 0.0177(10) 0.0178(11) 0.0096(10)
O5 0.0200(10) 0.0148(9) 0.0184(9) 0.0065(8) 0.0064(8) 0.0073(8)
O1 0.0258(11) 0.0246(11) 0.0287(11) 0.0067(9) 0.0064(9) 0.0096(9)
O13 0.0388(13) 0.0308(12) 0.0378(13) 0.0206(11) 0.0170(11) 0.0076(10)
O9 0.0200(10) 0.0226(10) 0.0256(11) 0.0082(9) 0.0083(8) 0.0087(8)
O11 0.0377(13) 0.0415(14) 0.0374(13) 0.0136(11) 0.0218(11) 0.0226(12)
O4 0.0276(11) 0.0152(9) 0.0301(11) 0.0089(9) 0.0135(9) 0.0097(8)
O7 0.0195(10) 0.0147(9) 0.0218(10) 0.0091(8) 0.0086(8) 0.0068(8)
O6 0.0226(10) 0.0164(9) 0.0212(10) 0.0076(8) 0.0109(8) 0.0099(8)
O3W 0.0305(12) 0.0357(13) 0.0323(12) 0.0113(10) 0.0118(10) 0.0165(10)
O2W 0.0448(15) 0.0282(13) 0.0446(15) 0.0068(12) 0.0137(13) 0.0021(11)
O2 0.0412(14) 0.0301(13) 0.0238(11) 0.0053(10) 0.0051(10) 0.0084(11)
O12 0.0315(11) 0.0228(11) 0.0224(10) 0.0111(9) 0.0115(9) 0.0095(9)
O3 0.0499(15) 0.0307(13) 0.0413(14) 0.0140(11) 0.0289(12) 0.0229(12)
O1W 0.090(3) 0.089(3) 0.0384(17) 0.0086(17) 0.0236(18) 0.054(2)
N7 0.0281(13) 0.0212(13) 0.0320(14) 0.0131(11) 0.0111(11) 0.0120(11)
N2 0.0220(13) 0.0252(13) 0.0376(15) 0.0168(12) 0.0078(11) 0.0074(11)
N6 0.0383(16) 0.0171(14) 0.0380(16) 0.0128(12) 0.0118(13) 0.0110(12)
N4 0.0265(14) 0.0256(14) 0.0358(15) 0.0145(12) 0.0097(12) 0.0117(11)
N5 0.0323(15) 0.0229(13) 0.0374(15) 0.0135(12) 0.0096(12) 0.0131(12)
N1 0.0264(14) 0.0316(15) 0.0269(14) 0.0110(12) 0.0103(11) 0.0094(12)
N3 0.0235(13) 0.0240(13) 0.0408(16) 0.0180(12) 0.0098(12) 0.0091(11)
C9 0.0315(16) 0.0221(15) 0.0305(16) 0.0109(13) 0.0106(14) 0.0100(13)
C8 0.0265(15) 0.0213(14) 0.0274(15) 0.0125(12) 0.0102(12) 0.0124(12)
C6 0.0269(16) 0.0261(15) 0.0270(15) 0.0124(13) 0.0090(13) 0.0116(13)
C7 0.0255(15) 0.0237(15) 0.0302(16) 0.0143(13) 0.0111(13) 0.0117(12)
C5 0.0255(15) 0.0315(17) 0.0237(15) 0.0112(13) 0.0095(12) 0.0113(13)
C4 0.0335(18) 0.044(2) 0.0371(19) 0.0214(17) 0.0122(15) 0.0190(16)
C1 0.0292(17) 0.039(2) 0.0329(18) 0.0127(15) 0.0119(15) 0.0025(15)
C2 0.0237(17) 0.065(3) 0.0336(19) 0.0200(18) 0.0088(15) 0.0099(17)
C3 0.0333(19) 0.066(3) 0.038(2) 0.0297(19) 0.0120(16) 0.0244(19)
O16 0.066(2) 0.068(2) 0.063(2) 0.0389(17) 0.0389(17) 0.0438(18)
O15 0.0442(18) 0.075(3) 0.112(3) 0.065(3) 0.017(2) 0.0105(18)
O14 0.106(3) 0.054(2) 0.073(3) 0.038(2) 0.021(2) 0.007(2)
O17 0.135(5) 0.102(4) 0.145(5) 0.057(4) 0.038(5) 0.075(4)

loop_
_atom_type_symbol
_atom_type_description
_atom_type_scat_dispersion_real
_atom_type_scat_dispersion_imag
_atom_type_scat_source
C C 0.0033 0.0016 'International Tables Vol C Tables 4.2.6.8 and 6.1.1.4'
H H 0.0000 0.0000 'International Tables Vol C Tables 4.2.6.8 and 6.1.1.4'
Al Al 0.0645 0.0514 'International Tables Vol C Tables 4.2.6.8 and 6.1.1.4'
Mo Mo -1.6832 0.6857 'International Tables Vol C Tables 4.2.6.8 and 6.1.1.4'
N N 0.0061 0.0033 'International Tables Vol C Tables 4.2.6.8 and 6.1.1.4'
O O 0.0106 0.0060 'International Tables Vol C Tables 4.2.6.8 and 6.1.1.4'
Zn Zn 0.2839 1.4301 'International Tables Vol C Tables 4.2.6.8 and 6.1.1.4'

loop_
_geom_angle_atom_site_label_1
_geom_angle_atom_site_label_2
_geom_angle_atom_site_label_3
_geom_angle
_geom_angle_site_symmetry_1
_geom_angle_site_symmetry_3
_geom_angle_publ_flag
O13 Mo1 O9 100.15(11) . . ?
O13 Mo1 O7 94.03(10) . . ?
O13 Mo1 O6 159.97(10) . 2_766 ?
O13 Mo1 O12 97.99(11) . . ?
O9 Mo1 O7 71.59(8) . . ?
O9 Mo1 O6 82.19(8) . 2_766 ?
O11 Mo1 O13 105.99(13) . . ?
O11 Mo1 O9 96.41(11) . . ?
O11 Mo1 O7 158.38(10) . . ?
O11 Mo1 O6 93.42(10) . 2_766 ?
O11 Mo1 O12 101.81(11) . . ?
O7 Mo1 O6 67.64(7) . 2_766 ?
O12 Mo1 O9 149.58(9) . . ?
O12 Mo1 O7 82.99(8) . . ?
O12 Mo1 O6 72.66(8) . 2_766 ?
O8 Mo2 O5 159.85(10) . . ?
O8 Mo2 O1 107.03(11) . . ?
O8 Mo2 O9 100.85(11) . . ?
O8 Mo2 O4 97.45(10) . . ?
O8 Mo2 O7 93.59(10) . . ?
O1 Mo2 O5 92.20(9) . . ?
O1 Mo2 O9 94.14(10) . . ?
O1 Mo2 O4 101.53(10) . . ?
O1 Mo2 O7 157.37(9) . . ?
O9 Mo2 O5 83.28(8) . . ?
O9 Mo2 O7 72.41(8) . . ?
O4 Mo2 O5 72.23(8) . . ?
O4 Mo2 O9 151.21(9) . . ?
O4 Mo2 O7 84.50(8) . . ?
O7 Mo2 O5 68.65(7) . . ?
O5 Mo3 O6 67.82(7) . . ?
O4 Mo3 O5 72.03(8) . . ?
O4 Mo3 O6 81.21(8) . . ?
O2 Mo3 O5 94.48(10) . . ?
O2 Mo3 O4 100.22(11) . . ?
O2 Mo3 O6 161.06(10) . . ?
O2 Mo3 O12 99.45(11) . 2_766 ?
O12 Mo3 O5 84.20(8) 2_766 . ?
O12 Mo3 O4 150.10(9) 2_766 . ?
O12 Mo3 O6 73.01(8) 2_766 . ?
O3 Mo3 O5 157.01(10) . . ?
O3 Mo3 O4 93.88(11) . . ?
O3 Mo3 O6 92.58(10) . . ?
O3 Mo3 O2 106.10(13) . . ?
O3 Mo3 O12 102.02(11) . 2_766 ?
O1 Zn1 O3W 86.01(9) . . ?
O1 Zn1 N1 174.61(10) . . ?
O3W Zn1 N1 94.26(10) . . ?
O2W Zn1 O1 90.91(11) . . ?
O2W Zn1 O3W 84.20(11) . . ?
O2W Zn1 O1W 88.06(15) . . ?
O2W Zn1 N2 170.43(11) . . ?
O2W Zn1 N1 94.47(11) . . ?
O1W Zn1 O1 88.20(12) . . ?
O1W Zn1 O3W 170.25(14) . . ?
O1W Zn1 N2 97.73(15) . . ?
O1W Zn1 N1 92.24(13) . . ?
N2 Zn1 O1 96.85(10) . . ?
N2 Zn1 O3W 90.75(11) . . ?
N2 Zn1 N1 77.77(10) . . ?
O5 Al1 O5 180.0 2_766 . ?
O5 Al1 O7 85.34(9) 2_766 2_766 ?
O5 Al1 O7 94.66(8) . 2_766 ?
O5 Al1 O7 94.66(8) 2_766 . ?
O5 Al1 O7 85.34(9) . . ?
O5 Al1 O6 84.58(9) 2_766 2_766 ?
O5 Al1 O6 84.58(9) . . ?
O5 Al1 O6 95.42(9) . 2_766 ?
O5 Al1 O6 95.42(9) 2_766 . ?
O7 Al1 O7 180.0 . 2_766 ?
O7 Al1 O6 84.73(8) 2_766 . ?
O7 Al1 O6 95.27(8) 2_766 2_766 ?
O7 Al1 O6 84.73(8) . 2_766 ?
O7 Al1 O6 95.27(8) . . ?
O6 Al1 O6 180.0 2_766 . ?
Mo3 O5 Mo2 92.82(7) . . ?
Al1 O5 Mo2 102.41(8) . . ?
Al1 O5 Mo3 104.82(9) . . ?
Mo2 O1 Zn1 145.17(13) . . ?
Mo1 O9 Mo2 117.44(10) . . ?
Mo2 O4 Mo3 117.65(10) . . ?
Mo2 O7 Mo1 93.04(7) . . ?
Al1 O7 Mo1 104.38(8) . . ?
Al1 O7 Mo2 103.59(8) . . ?
Mo3 O6 Mo1 90.68(7) . 2_766 ?
Al1 O6 Mo1 103.26(8) . 2_766 ?
Al1 O6 Mo3 102.75(9) . . ?
Zn1 O3W H3WA 109.4 . . ?
Zn1 O3W H3WB 109.4 . . ?
H3WA O3W H3WB 104.5 . . ?
Zn1 O2W H2WA 109.4 . . ?
Zn1 O2W H2WB 109.3 . . ?
H2WA O2W H2WB 104.4 . . ?
Mo3 O12 Mo1 118.89(11) 2_766 . ?
Zn1 O1W H1WA 119.9 . . ?
Zn1 O1W H1WB 118.3 . . ?
H1WA O1W H1WB 94.1 . . ?
C9 N7 C8 102.6(3) . . ?
N3 N2 Zn1 140.0(2) . . ?
C6 N2 Zn1 112.4(2) . . ?
C6 N2 N3 107.1(3) . . ?
N5 N6 H6 122(4) . . ?
C9 N6 N5 110.4(3) . . ?
C9 N6 H6 127(4) . . ?
C6 N4 C7 103.3(3) . . ?
C8 N5 N6 102.3(3) . . ?
C5 N1 Zn1 115.4(2) . . ?
C1 N1 Zn1 126.8(3) . . ?
C1 N1 C5 117.9(3) . . ?
C7 N3 N2 105.5(3) . . ?
N7 C9 H9 124.9 . . ?
N6 C9 N7 110.1(3) . . ?
N6 C9 H9 124.9 . . ?
N7 C8 C7 125.0(3) . . ?
N5 C8 N7 114.6(3) . . ?
N5 C8 C7 120.4(3) . . ?
N2 C6 N4 111.7(3) . . ?
N2 C6 C5 120.6(3) . . ?
N4 C6 C5 127.7(3) . . ?
N4 C7 C8 122.7(3) . . ?
N3 C7 N4 112.5(3) . . ?
N3 C7 C8 124.8(3) . . ?
N1 C5 C6 113.5(3) . . ?
N1 C5 C4 123.0(3) . . ?
C4 C5 C6 123.4(3) . . ?
C5 C4 H4 121.0 . . ?
C3 C4 C5 118.0(4) . . ?
C3 C4 H4 121.0 . . ?
N1 C1 H1 118.8 . . ?
N1 C1 C2 122.4(4) . . ?
C2 C1 H1 118.8 . . ?
C1 C2 H2 120.3 . . ?
C3 C2 C1 119.5(3) . . ?
C3 C2 H2 120.3 . . ?
C4 C3 H3 120.4 . . ?
C2 C3 C4 119.3(4) . . ?
C2 C3 H3 120.4 . . ?
H16A O16 H16B 104.4 . . ?
H15A O15 H15B 109.5 . . ?
H14A O14 H14B 104.5 . . ?
H17A O17 H17B 104.5 . . ?

loop_
_geom_bond_atom_site_label_1
_geom_bond_atom_site_label_2
_geom_bond_distance
_geom_bond_site_symmetry_2
_geom_bond_publ_flag
Mo1 O13 1.705(2) . ?
Mo1 O9 1.929(2) . ?
Mo1 O11 1.704(2) . ?
Mo1 O7 2.291(2) . ?
Mo1 O6 2.316(2) 2_766 ?
Mo1 O12 1.914(2) . ?
Mo2 O8 1.699(2) . ?
Mo2 O5 2.2968(19) . ?
Mo2 O1 1.728(2) . ?
Mo2 O9 1.931(2) . ?
Mo2 O4 1.906(2) . ?
Mo2 O7 2.255(2) . ?
Mo3 O5 2.268(2) . ?
Mo3 O4 1.958(2) . ?
Mo3 O6 2.307(2) . ?
Mo3 O2 1.719(2) . ?
Mo3 O12 1.905(2) 2_766 ?
Mo3 O3 1.699(2) . ?
Zn1 O1 2.131(2) . ?
Zn1 O3W 2.131(2) . ?
Zn1 O2W 2.064(3) . ?
Zn1 O1W 2.106(3) . ?
Zn1 N2 2.127(3) . ?
Zn1 N1 2.137(3) . ?
Al1 O5 1.8877(19) . ?
Al1 O5 1.8877(19) 2_766 ?
Al1 O7 1.8993(19) 2_766 ?
Al1 O7 1.8993(19) . ?
Al1 O6 1.9060(19) 2_766 ?
Al1 O6 1.9060(19) . ?
O3W H3WA 0.8507 . ?
O3W H3WB 0.8503 . ?
O2W H2WA 0.8519 . ?
O2W H2WB 0.8522 . ?
O1W H1WA 1.0468 . ?
O1W H1WB 1.0379 . ?
N7 C9 1.328(4) . ?
N7 C8 1.357(4) . ?
N2 N3 1.373(4) . ?
N2 C6 1.323(4) . ?
N6 N5 1.351(4) . ?
N6 C9 1.325(4) . ?
N6 H6 0.73(5) . ?
N4 C6 1.343(4) . ?
N4 C7 1.353(4) . ?
N5 C8 1.321(4) . ?
N1 C5 1.342(4) . ?
N1 C1 1.341(4) . ?
N3 C7 1.321(4) . ?
C9 H9 0.9300 . ?
C8 C7 1.461(4) . ?
C6 C5 1.465(4) . ?
C5 C4 1.384(5) . ?
C4 H4 0.9300 . ?
C4 C3 1.383(5) . ?
C1 H1 0.9300 . ?
C1 C2 1.372(6) . ?
C2 H2 0.9300 . ?
C2 C3 1.372(6) . ?
C3 H3 0.9300 . ?
O16 H16A 0.8502 . ?
O16 H16B 0.8503 . ?
O15 H15A 0.8499 . ?
O15 H15B 0.8499 . ?
O14 H14A 0.8499 . ?
O14 H14B 0.8503 . ?
O17 H17A 0.8495 . ?
O17 H17B 0.8499 . ?

loop_
_geom_torsion_atom_site_label_1
_geom_torsion_atom_site_label_2
_geom_torsion_atom_site_label_3
_geom_torsion_atom_site_label_4
_geom_torsion
_geom_torsion_site_symmetry_1
_geom_torsion_site_symmetry_2
_geom_torsion_site_symmetry_3
_geom_torsion_site_symmetry_4
_geom_torsion_publ_flag
Zn1 N2 N3 C7 -171.5(3) . . . . ?
Zn1 N2 C6 N4 174.5(2) . . . . ?
Zn1 N2 C6 C5 -6.3(4) . . . . ?
Zn1 N1 C5 C6 1.5(3) . . . . ?
Zn1 N1 C5 C4 -179.8(3) . . . . ?
Zn1 N1 C1 C2 -179.3(3) . . . . ?
O8 Mo2 O1 Zn1 118.3(2) . . . . ?
O5 Mo2 O1 Zn1 -67.8(2) . . . . ?
O5 Al1 O7 Mo1 -96.21(9) . . . . ?
O5 Al1 O7 Mo1 83.79(9) 2_766 . . . ?
O5 Al1 O7 Mo2 0.58(8) . . . . ?
O5 Al1 O7 Mo2 -179.42(8) 2_766 . . . ?
O9 Mo2 O1 Zn1 15.6(2) . . . . ?
O4 Mo2 O1 Zn1 -140.1(2) . . . . ?
O7 Mo2 O1 Zn1 -36.5(4) . . . . ?
O7 Al1 O5 Mo2 179.43(8) 2_766 . . . ?
O7 Al1 O5 Mo2 -0.57(8) . . . . ?
O7 Al1 O5 Mo3 83.10(9) 2_766 . . . ?
O7 Al1 O5 Mo3 -96.90(9) . . . . ?
O6 Al1 O5 Mo2 -84.81(9) 2_766 . . . ?
O6 Al1 O5 Mo2 95.19(9) . . . . ?
O6 Al1 O5 Mo3 -1.14(8) . . . . ?
O6 Al1 O5 Mo3 178.86(8) 2_766 . . . ?
O6 Al1 O7 Mo1 179.68(8) . . . . ?
O6 Al1 O7 Mo1 -0.32(8) 2_766 . . . ?
O6 Al1 O7 Mo2 -83.53(9) . . . . ?
O6 Al1 O7 Mo2 96.47(9) 2_766 . . . ?
N7 C8 C7 N4 175.6(3) . . . . ?
N7 C8 C7 N3 -4.8(5) . . . . ?
N2 N3 C7 N4 0.3(4) . . . . ?
N2 N3 C7 C8 -179.4(3) . . . . ?
N2 C6 C5 N1 3.3(4) . . . . ?
N2 C6 C5 C4 -175.4(3) . . . . ?
N6 N5 C8 N7 -0.2(4) . . . . ?
N6 N5 C8 C7 179.9(3) . . . . ?
N4 C6 C5 N1 -177.6(3) . . . . ?
N4 C6 C5 C4 3.7(6) . . . . ?
N5 N6 C9 N7 0.2(4) . . . . ?
N5 C8 C7 N4 -4.5(5) . . . . ?
N5 C8 C7 N3 175.1(3) . . . . ?
N1 C5 C4 C3 -1.0(5) . . . . ?
N1 C1 C2 C3 -0.7(6) . . . . ?
N3 N2 C6 N4 0.9(4) . . . . ?
N3 N2 C6 C5 -179.8(3) . . . . ?
C9 N7 C8 N5 0.3(4) . . . . ?
C9 N7 C8 C7 -179.8(3) . . . . ?
C9 N6 N5 C8 0.0(4) . . . . ?
C8 N7 C9 N6 -0.3(4) . . . . ?
C6 N2 N3 C7 -0.7(4) . . . . ?
C6 N4 C7 N3 0.2(4) . . . . ?
C6 N4 C7 C8 179.9(3) . . . . ?
C6 C5 C4 C3 177.5(3) . . . . ?
C7 N4 C6 N2 -0.7(4) . . . . ?
C7 N4 C6 C5 -179.9(3) . . . . ?
C5 N1 C1 C2 0.7(5) . . . . ?
C5 C4 C3 C2 1.0(6) . . . . ?
C1 N1 C5 C6 -178.5(3) . . . . ?
C1 N1 C5 C4 0.2(5) . . . . ?
C1 C2 C3 C4 -0.2(6) . . . . ?
